data_4034679
loop_
_publ_author_name
'Rajasekar, Shanmugam'
'Anbarasan, Pazhamalai'

_publ_section_title
;
 One-Pot Transannulation of N-Sulfonyl-1,2,3-triazoles to
 Dihydro-\b-carbolines and Dihydroisoquinolines via Rhodium-Catalyzed C-H
 Insertion-cum-Base-Mediated Aza-Michael Reaction.
;
_journal_issue 12
_journal_name_full 'The Journal of organic chemistry'
_journal_page_first 7747
_journal_page_last 7761
_journal_paper_doi 10.1021/acs.joc.9b00644
_journal_volume 84
_journal_year 2019
_chemical_formula_sum 'C29 H28 N2 O4 S'
_chemical_formula_weight 500.59
_space_group_crystal_system monoclinic
_space_group_IT_number 14
_space_group_name_Hall '-P 2ybc'
_space_group_name_H-M_alt 'P 1 21/c 1'
_atom_sites_solution_hydrogens geom
_audit_creation_method SHELXL-2014/7
_audit_update_record
;
2019-03-02 deposited with the CCDC.	2019-03-02 downloaded from the CCDC.
;
_cell_angle_alpha 90
_cell_angle_beta 112.0920(10)
_cell_angle_gamma 90
_cell_formula_units_Z 4
_cell_length_a 16.0521(4)
_cell_length_b 8.5382(2)
_cell_length_c 20.3950(5)
_cell_measurement_reflns_used 5664
_cell_measurement_temperature 296(2)
_cell_measurement_theta_max 23.0
_cell_measurement_theta_min 2.6
_cell_volume 2590.03(11)
_computing_cell_refinement 'APEXII/SAINT (Bruker, 2012)'
_computing_data_collection 'APEXII (Bruker, 2012)'
_computing_data_reduction 'SAINT/XPREP (Bruker, 2012)'
_computing_molecular_graphics 'ORTEP3 (Farrugia, 1997) '
_computing_publication_material 'SHELXL-2014/7 (Sheldrick, 2014)'
_computing_structure_refinement 'SHELXL-2014/7 (Sheldrick, 2014)'
_computing_structure_solution 'SHELXL-2014/7 (Sheldrick, 2014)'
_diffrn_ambient_temperature 296(2)
_diffrn_measured_fraction_theta_full 1.000
_diffrn_measured_fraction_theta_max 1.000
_diffrn_measurement_device_type 'Bruker kappa apex2 CCD Diffractometer'
_diffrn_measurement_method '\w and \f scan'
_diffrn_radiation_type MoK\a
_diffrn_radiation_wavelength 0.71073
_diffrn_reflns_av_R_equivalents 0.0258
_diffrn_reflns_av_unetI/netI 0.0287
_diffrn_reflns_Laue_measured_fraction_full 1.000
_diffrn_reflns_Laue_measured_fraction_max 1.000
_diffrn_reflns_limit_h_max 19
_diffrn_reflns_limit_h_min -16
_diffrn_reflns_limit_k_max 10
_diffrn_reflns_limit_k_min -8
_diffrn_reflns_limit_l_max 24
_diffrn_reflns_limit_l_min -24
_diffrn_reflns_number 16874
_diffrn_reflns_point_group_measured_fraction_full 1.000
_diffrn_reflns_point_group_measured_fraction_max 1.000
_diffrn_reflns_theta_full 24.997
_diffrn_reflns_theta_max 24.997
_diffrn_reflns_theta_min 2.074
_exptl_absorpt_coefficient_mu 0.162
_exptl_absorpt_correction_T_max 0.9603
_exptl_absorpt_correction_T_min 0.9012
_exptl_absorpt_correction_type multi-scan
_exptl_absorpt_process_details 'SADABS (Bruker, 2012)'
_exptl_crystal_colour colourless
_exptl_crystal_density_diffrn 1.284
_exptl_crystal_description block
_exptl_crystal_F_000 1056
_exptl_crystal_size_max 0.350
_exptl_crystal_size_mid 0.200
_exptl_crystal_size_min 0.200
_refine_diff_density_max 0.550
_refine_diff_density_min -0.387
_refine_diff_density_rms 0.042
_refine_ls_extinction_coef 0.0054(7)
_refine_ls_extinction_expression Fc^*^=kFc[1+0.001xFc^2^\l^3^/sin(2\q)]^-1/4^
_refine_ls_extinction_method 'SHELXL-2014/7 (Sheldrick 2014'
_refine_ls_goodness_of_fit_ref 1.029
_refine_ls_hydrogen_treatment constr
_refine_ls_matrix_type full
_refine_ls_number_parameters 328
_refine_ls_number_reflns 4564
_refine_ls_number_restraints 0
_refine_ls_restrained_S_all 1.029
_refine_ls_R_factor_all 0.0772
_refine_ls_R_factor_gt 0.0512
_refine_ls_shift/su_max 0.001
_refine_ls_shift/su_mean 0.000
_refine_ls_structure_factor_coef Fsqd
_refine_ls_weighting_details 'w=1/[\s^2^(Fo^2^)+(0.0586P)^2^+1.8643P] where P=(Fo^2^+2Fc^2^)/3'
_refine_ls_weighting_scheme calc
_refine_ls_wR_factor_gt 0.1246
_refine_ls_wR_factor_ref 0.1463
_reflns_Friedel_coverage 0.000
_reflns_number_gt 3250
_reflns_number_total 4564
_reflns_threshold_expression 'I > 2\s(I)'
_cod_data_source_file jo9b00644_si_001.cif
_cod_data_source_block shelx
_cod_original_sg_symbol_H-M 'P 21/c'
_cod_database_code 4034679
_shelx_shelxl_version_number 2014/7
_shelx_space_group_comment
;
The symmetry employed for this shelxl refinement is uniquely defined
by the following loop, which should always be used as a source of
symmetry information in preference to the above space-group names.
They are only intended as comments.
;
_shelx_estimated_absorpt_t_min 0.945
_shelx_estimated_absorpt_t_max 0.968

loop_
_space_group_symop_operation_xyz
'x, y, z'
'-x, y+1/2, -z+1/2'
'-x, -y, -z'
'x, -y-1/2, z-1/2'

loop_
_atom_site_label
_atom_site_type_symbol
_atom_site_fract_x
_atom_site_fract_y
_atom_site_fract_z
_atom_site_U_iso_or_equiv
_atom_site_adp_type
_atom_site_occupancy
_atom_site_site_symmetry_order
_atom_site_calc_flag
_atom_site_refinement_flags_posn
_atom_site_refinement_flags_adp
C1 C 0.2721(2) 0.7330(4) 0.51228(15) 0.0637(8) Uani 1 1 d . .
H1 H 0.2237 0.7468 0.5263 0.076 Uiso 1 1 calc R U
C2 C 0.3517(2) 0.6696(4) 0.55706(16) 0.0750(10) Uani 1 1 d . .
H2 H 0.3571 0.6383 0.6021 0.090 Uiso 1 1 calc R U
C3 C 0.4245(2) 0.6511(4) 0.53668(16) 0.0684(9) Uani 1 1 d . .
H3 H 0.4773 0.6073 0.5683 0.082 Uiso 1 1 calc R U
C4 C 0.42017(19) 0.6959(3) 0.47110(14) 0.0548(7) Uani 1 1 d . .
H4 H 0.4698 0.6843 0.4585 0.066 Uiso 1 1 calc R U
C5 C 0.33975(16) 0.7598(3) 0.42314(13) 0.0428(6) Uani 1 1 d . .
C6 C 0.30803(16) 0.8076(3) 0.35032(13) 0.0418(6) Uani 1 1 d . .
C7 C 0.34563(16) 0.7956(3) 0.29587(13) 0.0436(6) Uani 1 1 d . .
C8 C 0.28828(17) 0.7831(3) 0.22856(14) 0.0498(7) Uani 1 1 d . .
H8 H 0.3109 0.7735 0.1929 0.060 Uiso 1 1 calc R U
C9 C 0.15960(17) 0.8782(3) 0.25621(13) 0.0482(6) Uani 1 1 d . .
H9 H 0.0981 0.8459 0.2486 0.058 Uiso 1 1 calc R U
C10 C 0.21939(16) 0.8458(3) 0.33141(13) 0.0433(6) Uani 1 1 d . .
C11 C 0.26682(17) 0.7758(3) 0.44492(13) 0.0465(6) Uani 1 1 d . .
C12 C 0.44460(17) 0.7965(3) 0.31427(13) 0.0473(6) Uani 1 1 d . .
C13 C 0.49852(18) 0.9052(4) 0.36195(15) 0.0572(7) Uani 1 1 d . .
H13 H 0.4727 0.9783 0.3824 0.069 Uiso 1 1 calc R U
C14 C 0.5908(2) 0.9054(4) 0.37922(16) 0.0681(9) Uani 1 1 d . .
H14 H 0.6264 0.9794 0.4109 0.082 Uiso 1 1 calc R U
C15 C 0.6297(2) 0.7979(5) 0.35018(19) 0.0779(11) Uani 1 1 d . .
H15 H 0.6917 0.7979 0.3623 0.094 Uiso 1 1 calc R U
C16 C 0.5773(2) 0.6905(5) 0.3032(2) 0.0810(10) Uani 1 1 d . .
H16 H 0.6037 0.6172 0.2834 0.097 Uiso 1 1 calc R U
C17 C 0.4851(2) 0.6896(4) 0.28478(17) 0.0660(8) Uani 1 1 d . .
H17 H 0.4500 0.6165 0.2523 0.079 Uiso 1 1 calc R U
C18 C 0.1595(2) 1.0509(3) 0.23541(16) 0.0630(8) Uani 1 1 d . .
H18A H 0.1347 1.1148 0.2630 0.076 Uiso 1 1 calc R U
H18B H 0.2207 1.0853 0.2454 0.076 Uiso 1 1 calc R U
C19 C 0.1043(2) 1.0705(4) 0.15798(17) 0.0673(9) Uani 1 1 d . .
C20 C 0.1169(3) 1.1114(6) 0.0439(2) 0.1212(17) Uani 1 1 d . .
H20A H 0.1641 1.0880 0.0266 0.145 Uiso 1 1 calc R U
H20B H 0.0715 1.0303 0.0275 0.145 Uiso 1 1 calc R U
C21 C 0.0791(4) 1.2576(6) 0.0191(3) 0.142(2) Uani 1 1 d . .
H21A H 0.0392 1.2868 0.0422 0.213 Uiso 1 1 calc R U
H21B H 0.0461 1.2521 -0.0311 0.213 Uiso 1 1 calc R U
H21C H 0.1260 1.3343 0.0291 0.213 Uiso 1 1 calc R U
C22 C 0.1060(2) 0.8674(4) 0.38971(19) 0.0755(10) Uani 1 1 d . .
H22A H 0.1064 0.8458 0.4360 0.113 Uiso 1 1 calc R U
H22B H 0.0929 0.9762 0.3788 0.113 Uiso 1 1 calc R U
H22C H 0.0608 0.8045 0.3554 0.113 Uiso 1 1 calc R U
C23 C 0.18597(17) 0.4884(3) 0.25573(13) 0.0469(6) Uani 1 1 d . .
C24 C 0.27060(19) 0.4231(3) 0.27392(16) 0.0562(7) Uani 1 1 d . .
H24 H 0.3025 0.4349 0.2444 0.067 Uiso 1 1 calc R U
C25 C 0.3071(2) 0.3404(4) 0.33634(17) 0.0651(9) Uani 1 1 d . .
H25 H 0.3640 0.2967 0.3486 0.078 Uiso 1 1 calc R U
C26 C 0.2613(2) 0.3210(4) 0.38089(16) 0.0675(9) Uani 1 1 d . .
C27 C 0.1765(2) 0.3866(4) 0.36128(16) 0.0675(9) Uani 1 1 d . .
H27 H 0.1444 0.3737 0.3905 0.081 Uiso 1 1 calc R U
C28 C 0.1387(2) 0.4702(3) 0.29960(15) 0.0571(7) Uani 1 1 d . .
H28 H 0.0819 0.5141 0.2875 0.069 Uiso 1 1 calc R U
C29 C 0.3034(3) 0.2296(5) 0.44868(19) 0.1034(14) Uani 1 1 d . .
H29A H 0.3512 0.1657 0.4460 0.155 Uiso 1 1 calc R U
H29B H 0.2587 0.1641 0.4555 0.155 Uiso 1 1 calc R U
H29C H 0.3270 0.3010 0.4877 0.155 Uiso 1 1 calc R U
N1 N 0.19350(14) 0.8307(3) 0.38802(12) 0.0487(5) Uani 1 1 d . .
N2 N 0.19303(14) 0.7843(3) 0.21016(11) 0.0483(6) Uani 1 1 d . .
O1 O 0.02596(15) 1.0391(3) 0.13106(13) 0.0861(8) Uani 1 1 d . .
O2 O 0.15464(18) 1.1173(4) 0.12262(14) 0.1100(10) Uani 1 1 d . .
O3 O 0.05036(13) 0.6332(3) 0.16396(11) 0.0717(6) Uani 1 1 d . .
O4 O 0.17808(16) 0.5615(3) 0.12988(10) 0.0760(7) Uani 1 1 d . .
S1 S 0.14432(5) 0.61223(9) 0.18194(3) 0.0547(2) Uani 1 1 d . .

loop_
_atom_site_aniso_label
_atom_site_aniso_U_11
_atom_site_aniso_U_22
_atom_site_aniso_U_33
_atom_site_aniso_U_23
_atom_site_aniso_U_13
_atom_site_aniso_U_12
C1 0.076(2) 0.070(2) 0.0568(18) -0.0041(15) 0.0384(16) 0.0030(16)
C2 0.098(3) 0.085(2) 0.0458(17) 0.0047(16) 0.0323(18) 0.013(2)
C3 0.072(2) 0.078(2) 0.0474(17) 0.0027(15) 0.0137(15) 0.0162(17)
C4 0.0507(16) 0.0628(18) 0.0482(16) -0.0019(13) 0.0155(12) 0.0065(14)
C5 0.0432(14) 0.0432(15) 0.0419(13) -0.0039(11) 0.0160(11) -0.0006(11)
C6 0.0372(13) 0.0448(15) 0.0412(13) -0.0031(10) 0.0123(10) -0.0036(11)
C7 0.0433(14) 0.0462(15) 0.0439(14) -0.0019(11) 0.0194(11) -0.0074(11)
C8 0.0500(16) 0.0559(17) 0.0455(15) -0.0027(12) 0.0203(12) -0.0115(13)
C9 0.0388(14) 0.0464(15) 0.0516(15) 0.0012(12) 0.0081(11) -0.0031(11)
C10 0.0419(14) 0.0438(15) 0.0437(14) -0.0028(11) 0.0154(11) -0.0022(11)
C11 0.0508(15) 0.0449(15) 0.0469(15) -0.0052(11) 0.0219(12) 0.0008(12)
C12 0.0430(14) 0.0561(16) 0.0449(14) 0.0040(12) 0.0188(11) -0.0064(12)
C13 0.0496(16) 0.0622(18) 0.0561(17) 0.0021(13) 0.0156(13) -0.0093(14)
C14 0.0492(18) 0.084(2) 0.0592(18) 0.0159(16) 0.0075(15) -0.0199(16)
C15 0.0436(18) 0.117(3) 0.076(2) 0.032(2) 0.0260(17) 0.001(2)
C16 0.061(2) 0.110(3) 0.087(3) 0.010(2) 0.0445(19) 0.013(2)
C17 0.0587(19) 0.081(2) 0.068(2) -0.0086(16) 0.0343(16) -0.0063(16)
C18 0.0611(18) 0.0469(17) 0.0656(18) 0.0036(14) 0.0065(15) -0.0025(14)
C19 0.060(2) 0.0540(19) 0.072(2) 0.0146(15) 0.0068(17) -0.0063(15)
C20 0.114(4) 0.141(5) 0.088(3) 0.020(3) 0.014(3) -0.037(3)
C21 0.173(5) 0.105(4) 0.104(4) -0.001(3) 0.002(3) 0.008(4)
C22 0.0534(19) 0.095(3) 0.088(2) -0.0075(19) 0.0380(17) 0.0119(17)
C23 0.0490(15) 0.0413(15) 0.0477(14) -0.0077(11) 0.0152(12) -0.0084(12)
C24 0.0558(17) 0.0486(17) 0.0663(18) -0.0108(14) 0.0253(14) -0.0084(13)
C25 0.0552(18) 0.0531(18) 0.072(2) -0.0070(15) 0.0075(16) 0.0013(14)
C26 0.082(2) 0.0541(19) 0.0537(18) -0.0036(14) 0.0116(17) -0.0060(16)
C27 0.087(2) 0.064(2) 0.0576(18) 0.0003(15) 0.0340(17) -0.0025(17)
C28 0.0586(17) 0.0539(18) 0.0615(18) -0.0039(14) 0.0257(15) -0.0014(14)
C29 0.127(4) 0.091(3) 0.066(2) 0.016(2) 0.007(2) 0.004(2)
N1 0.0414(12) 0.0505(13) 0.0570(14) -0.0045(10) 0.0218(10) 0.0025(10)
N2 0.0464(12) 0.0483(13) 0.0440(12) -0.0006(10) 0.0100(10) -0.0101(10)
O1 0.0530(13) 0.0984(19) 0.0858(16) 0.0250(14) 0.0021(12) -0.0026(12)
O2 0.0926(19) 0.141(3) 0.0744(17) 0.0269(16) 0.0067(14) -0.0559(17)
O3 0.0484(12) 0.0717(14) 0.0703(13) 0.0029(11) -0.0059(10) -0.0170(10)
O4 0.1051(18) 0.0778(15) 0.0460(11) -0.0175(10) 0.0293(12) -0.0200(13)
S1 0.0568(5) 0.0540(4) 0.0428(4) -0.0053(3) 0.0067(3) -0.0155(3)

loop_
_atom_type_symbol
_atom_type_description
_atom_type_scat_dispersion_real
_atom_type_scat_dispersion_imag
_atom_type_scat_source
C C 0.0033 0.0016 'International Tables Vol C Tables 4.2.6.8 and 6.1.1.4'
H H 0.0000 0.0000 'International Tables Vol C Tables 4.2.6.8 and 6.1.1.4'
N N 0.0061 0.0033 'International Tables Vol C Tables 4.2.6.8 and 6.1.1.4'
O O 0.0106 0.0060 'International Tables Vol C Tables 4.2.6.8 and 6.1.1.4'
S S 0.1246 0.1234 'International Tables Vol C Tables 4.2.6.8 and 6.1.1.4'

loop_
_geom_angle_atom_site_label_1
_geom_angle_atom_site_label_2
_geom_angle_atom_site_label_3
_geom_angle
C2 C1 C11 117.1(3)
C2 C1 H1 121.5
C11 C1 H1 121.5
C1 C2 C3 121.6(3)
C1 C2 H2 119.2
C3 C2 H2 119.2
C4 C3 C2 121.5(3)
C4 C3 H3 119.2
C2 C3 H3 119.2
C3 C4 C5 119.0(3)
C3 C4 H4 120.5
C5 C4 H4 120.5
C4 C5 C11 118.3(2)
C4 C5 C6 134.9(2)
C11 C5 C6 106.6(2)
C10 C6 C5 106.6(2)
C10 C6 C7 119.3(2)
C5 C6 C7 133.0(2)
C8 C7 C6 117.8(2)
C8 C7 C12 121.1(2)
C6 C7 C12 121.2(2)
C7 C8 N2 121.6(2)
C7 C8 H8 119.2
N2 C8 H8 119.2
N2 C9 C10 107.7(2)
N2 C9 C18 107.9(2)
C10 C9 C18 113.2(2)
N2 C9 H9 109.3
C10 C9 H9 109.3
C18 C9 H9 109.3
C6 C10 N1 110.7(2)
C6 C10 C9 122.1(2)
N1 C10 C9 126.8(2)
N1 C11 C1 129.1(3)
N1 C11 C5 108.3(2)
C1 C11 C5 122.5(3)
C17 C12 C13 118.4(3)
C17 C12 C7 121.2(2)
C13 C12 C7 120.4(3)
C12 C13 C14 120.3(3)
C12 C13 H13 119.9
C14 C13 H13 119.9
C15 C14 C13 120.6(3)
C15 C14 H14 119.7
C13 C14 H14 119.7
C16 C15 C14 119.6(3)
C16 C15 H15 120.2
C14 C15 H15 120.2
C15 C16 C17 120.6(3)
C15 C16 H16 119.7
C17 C16 H16 119.7
C12 C17 C16 120.5(3)
C12 C17 H17 119.7
C16 C17 H17 119.7
C19 C18 C9 109.7(2)
C19 C18 H18A 109.7
C9 C18 H18A 109.7
C19 C18 H18B 109.7
C9 C18 H18B 109.7
H18A C18 H18B 108.2
O1 C19 O2 124.4(3)
O1 C19 C18 124.0(3)
O2 C19 C18 111.4(3)
C21 C20 O2 107.8(5)
C21 C20 H20A 110.1
O2 C20 H20A 110.1
C21 C20 H20B 110.1
O2 C20 H20B 110.1
H20A C20 H20B 108.5
C20 C21 H21A 109.5
C20 C21 H21B 109.5
H21A C21 H21B 109.5
C20 C21 H21C 109.5
H21A C21 H21C 109.5
H21B C21 H21C 109.5
N1 C22 H22A 109.5
N1 C22 H22B 109.5
H22A C22 H22B 109.5
N1 C22 H22C 109.5
H22A C22 H22C 109.5
H22B C22 H22C 109.5
C28 C23 C24 120.2(3)
C28 C23 S1 119.9(2)
C24 C23 S1 119.5(2)
C25 C24 C23 119.2(3)
C25 C24 H24 120.4
C23 C24 H24 120.4
C26 C25 C24 121.6(3)
C26 C25 H25 119.2
C24 C25 H25 119.2
C25 C26 C27 118.1(3)
C25 C26 C29 120.1(3)
C27 C26 C29 121.8(3)
C28 C27 C26 121.4(3)
C28 C27 H27 119.3
C26 C27 H27 119.3
C27 C28 C23 119.4(3)
C27 C28 H28 120.3
C23 C28 H28 120.3
C26 C29 H29A 109.5
C26 C29 H29B 109.5
H29A C29 H29B 109.5
C26 C29 H29C 109.5
H29A C29 H29C 109.5
H29B C29 H29C 109.5
C10 N1 C11 107.8(2)
C10 N1 C22 127.0(2)
C11 N1 C22 125.2(2)
C8 N2 C9 116.35(19)
C8 N2 S1 113.70(18)
C9 N2 S1 117.57(17)
C19 O2 C20 119.4(3)
O3 S1 O4 120.54(13)
O3 S1 N2 107.03(12)
O4 S1 N2 105.37(13)
O3 S1 C23 108.80(13)
O4 S1 C23 109.03(14)
N2 S1 C23 104.95(11)

loop_
_geom_bond_atom_site_label_1
_geom_bond_atom_site_label_2
_geom_bond_distance
C1 C2 1.373(4)
C1 C11 1.393(4)
C1 H1 0.9300
C2 C3 1.388(4)
C2 H2 0.9300
C3 C4 1.368(4)
C3 H3 0.9300
C4 C5 1.404(3)
C4 H4 0.9300
C5 C11 1.406(4)
C5 C6 1.436(3)
C6 C10 1.367(3)
C6 C7 1.453(3)
C7 C8 1.339(3)
C7 C12 1.489(3)
C8 N2 1.431(3)
C8 H8 0.9300
C9 N2 1.481(3)
C9 C10 1.497(3)
C9 C18 1.534(4)
C9 H9 0.9800
C10 N1 1.372(3)
C11 N1 1.387(3)
C12 C17 1.382(4)
C12 C13 1.387(4)
C13 C14 1.387(4)
C13 H13 0.9300
C14 C15 1.365(5)
C14 H14 0.9300
C15 C16 1.364(5)
C15 H15 0.9300
C16 C17 1.383(4)
C16 H16 0.9300
C17 H17 0.9300
C18 C19 1.502(4)
C18 H18A 0.9700
C18 H18B 0.9700
C19 O1 1.198(3)
C19 O2 1.330(4)
C20 C21 1.397(6)
C20 O2 1.488(5)
C20 H20A 0.9700
C20 H20B 0.9700
C21 H21A 0.9600
C21 H21B 0.9600
C21 H21C 0.9600
C22 N1 1.453(3)
C22 H22A 0.9600
C22 H22B 0.9600
C22 H22C 0.9600
C23 C28 1.382(4)
C23 C24 1.384(4)
C23 S1 1.753(3)
C24 C25 1.379(4)
C24 H24 0.9300
C25 C26 1.377(5)
C25 H25 0.9300
C26 C27 1.385(5)
C26 C29 1.508(4)
C27 C28 1.373(4)
C27 H27 0.9300
C28 H28 0.9300
C29 H29A 0.9600
C29 H29B 0.9600
C29 H29C 0.9600
N2 S1 1.662(2)
O3 S1 1.423(2)
O4 S1 1.429(2)

loop_
_geom_torsion_atom_site_label_1
_geom_torsion_atom_site_label_2
_geom_torsion_atom_site_label_3
_geom_torsion_atom_site_label_4
_geom_torsion
C11 C1 C2 C3 1.0(5)
C1 C2 C3 C4 0.3(5)
C2 C3 C4 C5 -1.0(5)
C3 C4 C5 C11 0.3(4)
C3 C4 C5 C6 -174.4(3)
C4 C5 C6 C10 173.8(3)
C11 C5 C6 C10 -1.3(3)
C4 C5 C6 C7 6.1(5)
C11 C5 C6 C7 -169.0(3)
C10 C6 C7 C8 -16.6(4)
C5 C6 C7 C8 149.8(3)
C10 C6 C7 C12 163.6(2)
C5 C6 C7 C12 -29.9(4)
C6 C7 C8 N2 1.1(4)
C12 C7 C8 N2 -179.1(2)
C5 C6 C10 N1 2.1(3)
C7 C6 C10 N1 171.8(2)
C5 C6 C10 C9 -170.6(2)
C7 C6 C10 C9 -0.9(4)
N2 C9 C10 C6 29.9(3)
C18 C9 C10 C6 -89.3(3)
N2 C9 C10 N1 -141.5(2)
C18 C9 C10 N1 99.3(3)
C2 C1 C11 N1 174.7(3)
C2 C1 C11 C5 -1.7(4)
C4 C5 C11 N1 -176.0(2)
C6 C5 C11 N1 0.1(3)
C4 C5 C11 C1 1.0(4)
C6 C5 C11 C1 177.1(3)
C8 C7 C12 C17 -45.7(4)
C6 C7 C12 C17 134.1(3)
C8 C7 C12 C13 134.5(3)
C6 C7 C12 C13 -45.7(4)
C17 C12 C13 C14 -0.1(4)
C7 C12 C13 C14 179.7(2)
C12 C13 C14 C15 -0.7(4)
C13 C14 C15 C16 0.7(5)
C14 C15 C16 C17 0.0(5)
C13 C12 C17 C16 0.8(4)
C7 C12 C17 C16 -179.0(3)
C15 C16 C17 C12 -0.8(5)
N2 C9 C18 C19 56.2(3)
C10 C9 C18 C19 175.3(3)
C9 C18 C19 O1 60.4(4)
C9 C18 C19 O2 -115.5(3)
C28 C23 C24 C25 -0.2(4)
S1 C23 C24 C25 172.7(2)
C23 C24 C25 C26 0.1(4)
C24 C25 C26 C27 0.3(5)
C24 C25 C26 C29 179.9(3)
C25 C26 C27 C28 -0.6(5)
C29 C26 C27 C28 179.7(3)
C26 C27 C28 C23 0.5(5)
C24 C23 C28 C27 -0.1(4)
S1 C23 C28 C27 -173.0(2)
C6 C10 N1 C11 -2.1(3)
C9 C10 N1 C11 170.2(2)
C6 C10 N1 C22 176.9(3)
C9 C10 N1 C22 -10.8(4)
C1 C11 N1 C10 -175.6(3)
C5 C11 N1 C10 1.2(3)
C1 C11 N1 C22 5.4(5)
C5 C11 N1 C22 -177.9(3)
C7 C8 N2 C9 31.3(3)
C7 C8 N2 S1 -110.1(3)
C10 C9 N2 C8 -43.9(3)
C18 C9 N2 C8 78.6(3)
C10 C9 N2 S1 96.0(2)
C18 C9 N2 S1 -141.49(18)
O1 C19 O2 C20 -8.6(6)
C18 C19 O2 C20 167.3(4)
C21 C20 O2 C19 93.1(5)
C8 N2 S1 O3 -178.36(18)
C9 N2 S1 O3 40.7(2)
C8 N2 S1 O4 -48.9(2)
C9 N2 S1 O4 170.19(18)
C8 N2 S1 C23 66.1(2)
C9 N2 S1 C23 -74.8(2)
C28 C23 S1 O3 -21.0(3)
C24 C23 S1 O3 166.0(2)
C28 C23 S1 O4 -154.2(2)
C24 C23 S1 O4 32.8(2)
C28 C23 S1 N2 93.3(2)
C24 C23 S1 N2 -79.7(2)
